data_4081172
loop_
_publ_author_name
'Li, Junfei'
'Kuai, Wenying'
'Liu, Weiping'
'Zheng, Wenjun'

_publ_section_title
;
 A Sandwich Zwitterionic Ruthenium Complex Bearing a Cyanamido Group
;
_journal_issue 15
_journal_name_full Organometallics
_journal_page_first 4050
_journal_paper_doi 10.1021/om400547r
_journal_volume 32
_journal_year 2013
_chemical_formula_sum 'C28 H33 N5 Ru'
_chemical_formula_weight 540.66
_chemical_name_systematic
; 
 ? 
;
_space_group_IT_number 14
_symmetry_cell_setting monoclinic
_symmetry_space_group_name_Hall '-P 2yn'
_symmetry_space_group_name_H-M 'P 1 21/n 1'
_atom_sites_solution_hydrogens geom
_atom_sites_solution_primary direct
_atom_sites_solution_secondary difmap
_audit_creation_method SHELXL-97
_cell_angle_alpha 90.00
_cell_angle_beta 100.530(5)
_cell_angle_gamma 90.00
_cell_formula_units_Z 4
_cell_length_a 9.540(2)
_cell_length_b 13.715(3)
_cell_length_c 20.963(5)
_cell_measurement_temperature 263(2)
_cell_volume 2696.6(10)
_computing_structure_refinement 'SHELXL-97 (Sheldrick, 2008)'
_computing_structure_solution 'SHELXS-97 (Sheldrick, 2008)'
_diffrn_ambient_temperature 263(2)
_diffrn_measured_fraction_theta_full 1.000
_diffrn_measured_fraction_theta_max 1.000
_diffrn_radiation_monochromator graphite
_diffrn_radiation_source 'fine-focus sealed tube'
_diffrn_radiation_type MoK\a
_diffrn_radiation_wavelength 0.71073
_diffrn_reflns_av_R_equivalents 0.0922
_diffrn_reflns_av_sigmaI/netI 0.1021
_diffrn_reflns_limit_h_max 7
_diffrn_reflns_limit_h_min -11
_diffrn_reflns_limit_k_max 16
_diffrn_reflns_limit_k_min -16
_diffrn_reflns_limit_l_max 24
_diffrn_reflns_limit_l_min -22
_diffrn_reflns_number 14307
_diffrn_reflns_theta_full 25.05
_diffrn_reflns_theta_max 25.05
_diffrn_reflns_theta_min 1.78
_exptl_absorpt_coefficient_mu 0.605
_exptl_absorpt_correction_T_max 0.8885
_exptl_absorpt_correction_T_min 0.8393
_exptl_absorpt_correction_type multi-scan
_exptl_absorpt_process_details sadabs
_exptl_crystal_colour orange
_exptl_crystal_density_diffrn 1.332
_exptl_crystal_density_method 'not measured'
_exptl_crystal_description block
_exptl_crystal_F_000 1120
_exptl_crystal_size_max 0.30
_exptl_crystal_size_mid 0.20
_exptl_crystal_size_min 0.20
_refine_diff_density_max 1.147
_refine_diff_density_min -0.739
_refine_diff_density_rms 0.091
_refine_ls_extinction_method none
_refine_ls_goodness_of_fit_ref 1.030
_refine_ls_hydrogen_treatment constr
_refine_ls_matrix_type full
_refine_ls_number_parameters 316
_refine_ls_number_reflns 4776
_refine_ls_number_restraints 0
_refine_ls_restrained_S_all 1.030
_refine_ls_R_factor_all 0.1156
_refine_ls_R_factor_gt 0.0650
_refine_ls_shift/su_max 0.002
_refine_ls_shift/su_mean 0.000
_refine_ls_structure_factor_coef Fsqd
_refine_ls_weighting_details 'calc w=1/[\s^2^(Fo^2^)+(0.0559P)^2^+1.0217P] where P=(Fo^2^+2Fc^2^)/3'
_refine_ls_weighting_scheme calc
_refine_ls_wR_factor_gt 0.1232
_refine_ls_wR_factor_ref 0.1424
_reflns_number_gt 3006
_reflns_number_total 4776
_reflns_threshold_expression >2sigma(I)
_cod_data_source_file om400547r_si_002.cif
_cod_data_source_block ru2
_cod_depositor_comments
;
The following automatic conversions were performed:

'_symmetry_cell_setting' value 'Monoclinic' changed to 'monoclinic'
according to /home/saulius/struct/CIF-dictionaries/cif_core.dic
dictionary named 'cif_core.dic' version 2.4.2 from 2011-04-26.

Automatic conversion script
Id: cif_fix_values 1891 2012-01-12 08:04:46Z andrius 
;
_cod_original_cell_volume 2696.4(11)
_cod_original_sg_symbol_H-M P2(1)/n
_cod_database_code 4081172

loop_
_symmetry_equiv_pos_as_xyz
'x, y, z'
'-x+1/2, y+1/2, -z+1/2'
'-x, -y, -z'
'x-1/2, -y-1/2, z-1/2'

loop_
_atom_site_label
_atom_site_type_symbol
_atom_site_fract_x
_atom_site_fract_y
_atom_site_fract_z
_atom_site_U_iso_or_equiv
_atom_site_adp_type
_atom_site_occupancy
_atom_site_symmetry_multiplicity
_atom_site_calc_flag
_atom_site_refinement_flags
Ru1 Ru 0.88302(5) 0.19908(4) 0.88895(3) 0.03881(18) Uani 1 1 d .
N1 N 0.5691(6) 0.1520(4) 0.8382(3) 0.0562(16) Uani 1 1 d .
N2 N 0.8240(5) 0.4190(4) 0.9094(3) 0.0475(14) Uani 1 1 d .
N3 N 0.8806(6) 0.1690(4) 0.9883(3) 0.0526(15) Uani 1 1 d .
N4 N 0.7908(7) 0.1946(4) 1.0164(3) 0.0582(16) Uani 1 1 d .
N5 N 0.7061(8) 0.2204(5) 1.0468(4) 0.091(2) Uani 1 1 d .
C1 C 0.6860(7) 0.1740(4) 0.8625(3) 0.0446(17) Uani 1 1 d .
C2 C 0.4452(6) 0.1006(4) 0.8115(3) 0.0411(16) Uani 1 1 d .
C3 C 0.3624(8) 0.1352(5) 0.7545(4) 0.057(2) Uani 1 1 d .
C4 C 0.2415(7) 0.0779(6) 0.7288(4) 0.066(2) Uani 1 1 d .
H4 H 0.1822 0.0970 0.6906 0.079 Uiso 1 1 calc R
C5 C 0.2112(8) -0.0057(6) 0.7600(4) 0.069(2) Uani 1 1 d .
H5 H 0.1315 -0.0423 0.7423 0.083 Uiso 1 1 calc R
C6 C 0.2952(8) -0.0363(5) 0.8162(4) 0.062(2) Uani 1 1 d .
H6 H 0.2711 -0.0921 0.8370 0.074 Uiso 1 1 calc R
C7 C 0.4159(6) 0.0157(5) 0.8423(3) 0.0475(17) Uani 1 1 d .
C8 C 0.5105(8) -0.0186(6) 0.9032(4) 0.079(3) Uani 1 1 d .
H8A H 0.6045 -0.0307 0.8947 0.118 Uiso 1 1 calc R
H8B H 0.4725 -0.0776 0.9179 0.118 Uiso 1 1 calc R
H8C H 0.5152 0.0306 0.9361 0.118 Uiso 1 1 calc R
C9 C 0.4014(9) 0.2261(5) 0.7230(4) 0.083(3) Uani 1 1 d .
H9A H 0.4020 0.2799 0.7523 0.124 Uiso 1 1 calc R
H9B H 0.3329 0.2381 0.6842 0.124 Uiso 1 1 calc R
H9C H 0.4944 0.2188 0.7122 0.124 Uiso 1 1 calc R
C10 C 0.8492(6) 0.3352(5) 0.9029(3) 0.0413(16) Uani 1 1 d .
C11 C 0.7796(7) 0.5142(4) 0.9166(3) 0.0460(17) Uani 1 1 d .
C12 C 0.6349(8) 0.5282(5) 0.9201(3) 0.0536(19) Uani 1 1 d .
C13 C 0.5937(9) 0.6243(6) 0.9250(4) 0.071(2) Uani 1 1 d .
H13 H 0.4987 0.6374 0.9266 0.085 Uiso 1 1 calc R
C14 C 0.6850(12) 0.6996(6) 0.9277(4) 0.085(3) Uani 1 1 d .
H14 H 0.6525 0.7630 0.9310 0.102 Uiso 1 1 calc R
C15 C 0.8290(11) 0.6827(5) 0.9255(4) 0.072(2) Uani 1 1 d .
H15 H 0.8914 0.7352 0.9274 0.087 Uiso 1 1 calc R
C16 C 0.8795(8) 0.5893(5) 0.9204(3) 0.0554(19) Uani 1 1 d .
C17 C 1.0319(8) 0.5675(5) 0.9162(4) 0.075(2) Uani 1 1 d .
H17A H 1.0687 0.5188 0.9477 0.112 Uiso 1 1 calc R
H17B H 1.0877 0.6259 0.9246 0.112 Uiso 1 1 calc R
H17C H 1.0366 0.5439 0.8735 0.112 Uiso 1 1 calc R
C18 C 0.5353(8) 0.4438(6) 0.9175(4) 0.078(2) Uani 1 1 d .
H18A H 0.5733 0.3975 0.9506 0.117 Uiso 1 1 calc R
H18B H 0.5246 0.4131 0.8757 0.117 Uiso 1 1 calc R
H18C H 0.4442 0.4663 0.9246 0.117 Uiso 1 1 calc R
C19 C 0.9799(6) 0.0632(4) 0.8579(3) 0.0428(16) Uani 1 1 d .
C20 C 0.9239(6) 0.1212(5) 0.8026(3) 0.0456(17) Uani 1 1 d .
C21 C 0.9975(7) 0.2122(5) 0.8075(3) 0.0490(17) Uani 1 1 d .
C22 C 1.1044(6) 0.2100(5) 0.8657(3) 0.0468(17) Uani 1 1 d .
C23 C 1.0935(6) 0.1186(4) 0.8960(3) 0.0412(16) Uani 1 1 d .
C24 C 1.1845(7) 0.0843(5) 0.9587(3) 0.061(2) Uani 1 1 d .
H24A H 1.2634 0.1281 0.9708 0.091 Uiso 1 1 calc R
H24B H 1.2196 0.0199 0.9529 0.091 Uiso 1 1 calc R
H24C H 1.1282 0.0832 0.9923 0.091 Uiso 1 1 calc R
C25 C 0.9430(7) -0.0405(5) 0.8699(4) 0.060(2) Uani 1 1 d .
H25A H 0.8445 -0.0521 0.8518 0.090 Uiso 1 1 calc R
H25B H 0.9591 -0.0526 0.9158 0.090 Uiso 1 1 calc R
H25C H 1.0018 -0.0833 0.8499 0.090 Uiso 1 1 calc R
C26 C 0.8145(8) 0.0863(6) 0.7457(3) 0.069(2) Uani 1 1 d .
H26A H 0.7659 0.1415 0.7236 0.104 Uiso 1 1 calc R
H26B H 0.7467 0.0448 0.7610 0.104 Uiso 1 1 calc R
H26C H 0.8613 0.0506 0.7162 0.104 Uiso 1 1 calc R
C27 C 0.9792(8) 0.2911(5) 0.7562(4) 0.069(2) Uani 1 1 d .
H27A H 1.0390 0.2772 0.7252 0.104 Uiso 1 1 calc R
H27B H 1.0054 0.3530 0.7763 0.104 Uiso 1 1 calc R
H27C H 0.8814 0.2932 0.7346 0.104 Uiso 1 1 calc R
C28 C 1.2155(8) 0.2856(5) 0.8867(4) 0.073(2) Uani 1 1 d .
H28A H 1.2455 0.2826 0.9330 0.109 Uiso 1 1 calc R
H28B H 1.1768 0.3490 0.8747 0.109 Uiso 1 1 calc R
H28C H 1.2959 0.2739 0.8661 0.109 Uiso 1 1 calc R

loop_
_atom_site_aniso_label
_atom_site_aniso_U_11
_atom_site_aniso_U_22
_atom_site_aniso_U_33
_atom_site_aniso_U_23
_atom_site_aniso_U_13
_atom_site_aniso_U_12
Ru1 0.0368(3) 0.0340(3) 0.0459(3) 0.0007(3) 0.0083(2) -0.0040(3)
N1 0.038(3) 0.055(4) 0.076(5) -0.008(3) 0.011(3) -0.008(3)
N2 0.049(3) 0.040(3) 0.055(4) -0.001(3) 0.013(3) 0.008(3)
N3 0.041(3) 0.059(4) 0.059(4) 0.004(3) 0.011(3) 0.010(3)
N4 0.061(4) 0.047(3) 0.066(5) 0.018(3) 0.011(3) -0.003(3)
N5 0.083(5) 0.104(6) 0.102(6) 0.002(5) 0.057(5) 0.012(4)
C1 0.048(4) 0.027(4) 0.060(5) -0.003(3) 0.011(3) 0.001(3)
C2 0.027(3) 0.037(4) 0.061(5) -0.004(3) 0.012(3) -0.001(3)
C3 0.057(5) 0.044(4) 0.070(6) -0.008(4) 0.012(4) 0.006(3)
C4 0.047(4) 0.076(6) 0.069(6) -0.020(4) -0.004(4) 0.013(4)
C5 0.056(5) 0.069(6) 0.084(7) -0.026(5) 0.017(4) -0.017(4)
C6 0.059(5) 0.052(5) 0.079(6) -0.010(4) 0.025(4) -0.009(4)
C7 0.037(4) 0.047(4) 0.060(5) -0.009(4) 0.012(3) 0.003(3)
C8 0.062(5) 0.089(6) 0.088(7) 0.020(5) 0.023(4) 0.019(4)
C9 0.087(6) 0.068(6) 0.093(7) 0.016(5) 0.014(5) 0.015(4)
C10 0.036(4) 0.042(4) 0.047(5) 0.001(3) 0.009(3) -0.003(3)
C11 0.068(5) 0.033(4) 0.035(4) 0.004(3) 0.005(3) 0.001(3)
C12 0.070(5) 0.053(5) 0.035(4) -0.003(3) 0.001(3) 0.012(4)
C13 0.088(6) 0.071(6) 0.050(5) -0.002(4) 0.003(4) 0.026(5)
C14 0.138(9) 0.050(5) 0.058(6) -0.014(5) -0.004(5) 0.020(6)
C15 0.120(8) 0.036(5) 0.054(5) -0.004(4) -0.002(5) -0.019(4)
C16 0.077(5) 0.040(4) 0.046(5) 0.008(3) 0.002(4) -0.009(4)
C17 0.076(6) 0.070(5) 0.075(6) 0.007(5) 0.007(4) -0.023(4)
C18 0.072(6) 0.085(6) 0.080(7) 0.001(5) 0.022(4) -0.020(4)
C19 0.047(4) 0.042(4) 0.041(4) 0.000(3) 0.011(3) 0.000(3)
C20 0.040(4) 0.053(4) 0.041(4) -0.008(3) 0.002(3) -0.003(3)
C21 0.050(4) 0.052(5) 0.049(5) 0.007(4) 0.018(3) -0.003(3)
C22 0.039(4) 0.046(4) 0.057(5) -0.006(3) 0.013(3) -0.008(3)
C23 0.037(4) 0.039(4) 0.049(4) -0.004(3) 0.012(3) 0.002(3)
C24 0.052(5) 0.073(5) 0.055(5) -0.003(4) 0.003(3) 0.010(4)
C25 0.058(5) 0.047(4) 0.078(6) -0.005(4) 0.022(4) -0.004(3)
C26 0.072(5) 0.091(6) 0.040(5) -0.003(4) -0.002(4) -0.009(4)
C27 0.073(5) 0.073(6) 0.067(6) 0.022(5) 0.025(4) 0.006(4)
C28 0.059(5) 0.066(6) 0.099(7) -0.011(4) 0.029(4) -0.021(4)

loop_
_atom_type_symbol
_atom_type_description
_atom_type_scat_dispersion_real
_atom_type_scat_dispersion_imag
_atom_type_scat_source
C C 0.0033 0.0016 'International Tables Vol C Tables 4.2.6.8 and 6.1.1.4'
H H 0.0000 0.0000 'International Tables Vol C Tables 4.2.6.8 and 6.1.1.4'
N N 0.0061 0.0033 'International Tables Vol C Tables 4.2.6.8 and 6.1.1.4'
Ru Ru -1.2594 0.8363 'International Tables Vol C Tables 4.2.6.8 and 6.1.1.4'

loop_
_geom_angle_atom_site_label_1
_geom_angle_atom_site_label_2
_geom_angle_atom_site_label_3
_geom_angle
C1 Ru1 C10 92.0(2)
C1 Ru1 N3 93.7(3)
C10 Ru1 N3 90.4(2)
C1 Ru1 C21 113.3(3)
C10 Ru1 C21 99.1(3)
N3 Ru1 C21 150.8(2)
C1 Ru1 C20 89.2(3)
C10 Ru1 C20 131.0(3)
N3 Ru1 C20 138.4(2)
C21 Ru1 C20 37.9(2)
C1 Ru1 C19 101.8(2)
C10 Ru1 C19 160.8(2)
N3 Ru1 C19 101.7(2)
C21 Ru1 C19 63.3(2)
C20 Ru1 C19 37.6(2)
C1 Ru1 C22 150.2(3)
C10 Ru1 C22 99.0(2)
N3 Ru1 C22 113.7(2)
C21 Ru1 C22 37.7(2)
C20 Ru1 C22 62.6(2)
C19 Ru1 C22 62.5(2)
C1 Ru1 C23 138.6(2)
C10 Ru1 C23 129.1(2)
N3 Ru1 C23 90.6(2)
C21 Ru1 C23 62.1(2)
C20 Ru1 C23 61.9(2)
C19 Ru1 C23 37.3(2)
C22 Ru1 C23 36.5(2)
C1 N1 C2 164.7(6)
C10 N2 C11 174.0(6)
N4 N3 Ru1 124.8(5)
N5 N4 N3 177.0(9)
N1 C1 Ru1 170.1(6)
C7 C2 C3 123.8(6)
C7 C2 N1 117.7(6)
C3 C2 N1 118.5(6)
C2 C3 C4 115.6(7)
C2 C3 C9 121.2(7)
C4 C3 C9 123.2(7)
C5 C4 C3 120.5(7)
C5 C4 H4 119.8
C3 C4 H4 119.8
C6 C5 C4 121.7(7)
C6 C5 H5 119.1
C4 C5 H5 119.1
C5 C6 C7 119.9(7)
C5 C6 H6 120.1
C7 C6 H6 120.1
C6 C7 C2 118.4(6)
C6 C7 C8 120.3(7)
C2 C7 C8 121.3(6)
C7 C8 H8A 109.5
C7 C8 H8B 109.5
H8A C8 H8B 109.5
C7 C8 H8C 109.5
H8A C8 H8C 109.5
H8B C8 H8C 109.5
C3 C9 H9A 109.5
C3 C9 H9B 109.5
H9A C9 H9B 109.5
C3 C9 H9C 109.5
H9A C9 H9C 109.5
H9B C9 H9C 109.5
N2 C10 Ru1 177.4(6)
N2 C11 C16 118.8(6)
N2 C11 C12 117.0(6)
C16 C11 C12 124.2(6)
C13 C12 C11 115.3(7)
C13 C12 C18 123.6(8)
C11 C12 C18 121.0(6)
C14 C13 C12 122.9(9)
C14 C13 H13 118.5
C12 C13 H13 118.5
C13 C14 C15 120.1(8)
C13 C14 H14 119.9
C15 C14 H14 119.9
C16 C15 C14 120.9(8)
C16 C15 H15 119.5
C14 C15 H15 119.5
C15 C16 C11 116.5(7)
C15 C16 C17 123.0(7)
C11 C16 C17 120.5(6)
C16 C17 H17A 109.5
C16 C17 H17B 109.5
H17A C17 H17B 109.5
C16 C17 H17C 109.5
H17A C17 H17C 109.5
H17B C17 H17C 109.5
C12 C18 H18A 109.5
C12 C18 H18B 109.5
H18A C18 H18B 109.5
C12 C18 H18C 109.5
H18A C18 H18C 109.5
H18B C18 H18C 109.5
C20 C19 C23 106.7(5)
C20 C19 C25 127.0(6)
C23 C19 C25 125.7(6)
C20 C19 Ru1 70.0(4)
C23 C19 Ru1 73.0(3)
C25 C19 Ru1 128.5(5)
C19 C20 C21 108.9(5)
C19 C20 C26 124.5(6)
C21 C20 C26 126.4(6)
C19 C20 Ru1 72.4(4)
C21 C20 Ru1 71.0(4)
C26 C20 Ru1 127.1(5)
C20 C21 C22 107.8(6)
C20 C21 C27 125.7(6)
C22 C21 C27 126.1(6)
C20 C21 Ru1 71.1(4)
C22 C21 Ru1 73.4(4)
C27 C21 Ru1 127.0(5)
C23 C22 C21 107.4(5)
C23 C22 C28 126.1(6)
C21 C22 C28 126.2(6)
C23 C22 Ru1 72.3(3)
C21 C22 Ru1 68.8(4)
C28 C22 Ru1 128.7(5)
C22 C23 C19 109.1(5)
C22 C23 C24 125.9(6)
C19 C23 C24 124.9(6)
C22 C23 Ru1 71.2(3)
C19 C23 Ru1 69.7(3)
C24 C23 Ru1 124.6(5)
C23 C24 H24A 109.5
C23 C24 H24B 109.5
H24A C24 H24B 109.5
C23 C24 H24C 109.5
H24A C24 H24C 109.5
H24B C24 H24C 109.5
C19 C25 H25A 109.5
C19 C25 H25B 109.5
H25A C25 H25B 109.5
C19 C25 H25C 109.5
H25A C25 H25C 109.5
H25B C25 H25C 109.5
C20 C26 H26A 109.5
C20 C26 H26B 109.5
H26A C26 H26B 109.5
C20 C26 H26C 109.5
H26A C26 H26C 109.5
H26B C26 H26C 109.5
C21 C27 H27A 109.5
C21 C27 H27B 109.5
H27A C27 H27B 109.5
C21 C27 H27C 109.5
H27A C27 H27C 109.5
H27B C27 H27C 109.5
C22 C28 H28A 109.5
C22 C28 H28B 109.5
H28A C28 H28B 109.5
C22 C28 H28C 109.5
H28A C28 H28C 109.5
H28B C28 H28C 109.5

loop_
_geom_bond_atom_site_label_1
_geom_bond_atom_site_label_2
_geom_bond_distance
Ru1 C1 1.891(7)
Ru1 C10 1.926(7)
Ru1 N3 2.126(6)
Ru1 C21 2.197(7)
Ru1 C20 2.198(7)
Ru1 C19 2.230(6)
Ru1 C22 2.258(6)
Ru1 C23 2.272(6)
N1 C1 1.177(7)
N1 C2 1.402(7)
N2 C10 1.187(7)
N2 C11 1.389(8)
N3 N4 1.178(8)
N4 N5 1.172(9)
C2 C7 1.383(9)
C2 C3 1.391(9)
C3 C4 1.418(9)
C3 C9 1.489(10)
C4 C5 1.378(11)
C4 H4 0.9300
C5 C6 1.364(10)
C5 H5 0.9300
C6 C7 1.380(8)
C6 H6 0.9300
C7 C8 1.499(9)
C8 H8A 0.9600
C8 H8B 0.9600
C8 H8C 0.9600
C9 H9A 0.9600
C9 H9B 0.9600
C9 H9C 0.9600
C11 C16 1.396(9)
C11 C12 1.409(9)
C12 C13 1.384(9)
C12 C18 1.492(9)
C13 C14 1.346(11)
C13 H13 0.9300
C14 C15 1.403(12)
C14 H14 0.9300
C15 C16 1.379(10)
C15 H15 0.9300
C16 C17 1.503(10)
C17 H17A 0.9600
C17 H17B 0.9600
C17 H17C 0.9600
C18 H18A 0.9600
C18 H18B 0.9600
C18 H18C 0.9600
C19 C20 1.427(8)
C19 C23 1.440(8)
C19 C25 1.497(8)
C20 C21 1.427(8)
C20 C26 1.512(8)
C21 C22 1.441(9)
C21 C27 1.512(9)
C22 C23 1.418(8)
C22 C28 1.490(8)
C23 C24 1.512(8)
C24 H24A 0.9600
C24 H24B 0.9600
C24 H24C 0.9600
C25 H25A 0.9600
C25 H25B 0.9600
C25 H25C 0.9600
C26 H26A 0.9600
C26 H26B 0.9600
C26 H26C 0.9600
C27 H27A 0.9600
C27 H27B 0.9600
C27 H27C 0.9600
C28 H28A 0.9600
C28 H28B 0.9600
C28 H28C 0.9600
